data_7717304
loop_
_publ_author_name
'Yeung, Jason'
'Yeganeh-Salman, Amir'
'Miao, Linkun'
'Stephan, Douglas W.'

_publ_section_title
;
 Reactions of 1,1- and 1,2-bis-boranes with a protic diamine and
 hydrazine.
;
_journal_issue 46
_journal_name_full 'Dalton transactions (Cambridge, England : 2003)'
_journal_page_first 18727
_journal_page_last 18735
_journal_paper_doi 10.1039/d4dt02704c
_journal_volume 53
_journal_year 2024
_chemical_formula_moiety 'C29 H19 B2 F15 N2 Si, C7 H8'
_chemical_formula_sum 'C36 H27 B2 F15 N2 Si'
_chemical_formula_weight 822.339
_space_group_crystal_system monoclinic
_space_group_IT_number 14
_space_group_name_Hall '-P 2ybc'
_space_group_name_H-M_alt 'P 1 21/c 1'
_symmetry_Int_Tables_number 14
_audit_creation_date 2024-09-23
_audit_creation_method
;
Olex2 1.5
(compiled 2024.02.16 svn.r378c4104 for OlexSys, GUI svn.r6928)
;
_audit_update_record
;
2024-09-23 deposited with the CCDC.	2024-10-25 downloaded from the CCDC.
;
_cell_angle_alpha 90
_cell_angle_beta 96.300(6)
_cell_angle_gamma 90
_cell_formula_units_Z 4
_cell_length_a 15.869(3)
_cell_length_b 10.5026(18)
_cell_length_c 21.376(4)
_cell_measurement_reflns_used 3428
_cell_measurement_temperature 149.91
_cell_measurement_theta_max 24.03
_cell_measurement_theta_min 2.57
_cell_volume 3541.1(11)
_computing_molecular_graphics 'Olex2 1.5 (Dolomanov et al., 2009)'
_computing_publication_material 'Olex2 1.5 (Dolomanov et al., 2009)'
_computing_structure_refinement 'olex2.refine 1.5 (Bourhis et al., 2015)'
_diffrn_ambient_temperature 149.91
_diffrn_measured_fraction_theta_full 0.9965
_diffrn_measured_fraction_theta_max 0.9965
_diffrn_measurement_device_type 'Bruker APEX-II CCD'
_diffrn_measurement_method '\f and \w scans'
_diffrn_radiation_monochromator graphite
_diffrn_radiation_type 'Mo K\a'
_diffrn_radiation_wavelength 0.71073
_diffrn_reflns_av_R_equivalents 0.1287
_diffrn_reflns_av_unetI/netI 0.2019
_diffrn_reflns_Laue_measured_fraction_full 0.9965
_diffrn_reflns_Laue_measured_fraction_max 0.9965
_diffrn_reflns_limit_h_max 20
_diffrn_reflns_limit_h_min -20
_diffrn_reflns_limit_k_max 10
_diffrn_reflns_limit_k_min -13
_diffrn_reflns_limit_l_max 26
_diffrn_reflns_limit_l_min -28
_diffrn_reflns_number 24442
_diffrn_reflns_point_group_measured_fraction_full 0.9965
_diffrn_reflns_point_group_measured_fraction_max 0.9965
_diffrn_reflns_theta_full 24.9972
_diffrn_reflns_theta_max 25.00
_diffrn_reflns_theta_min 1.29
_diffrn_source_current 30.0
_diffrn_source_power 1.35
_diffrn_source_voltage 45.0
_diffrn_standards_number 0
_exptl_absorpt_coefficient_mu 0.177
_exptl_absorpt_correction_type none
_exptl_crystal_density_diffrn 1.542
_exptl_crystal_description block
_exptl_crystal_F_000 1665.965
_refine_diff_density_max 0.6907
_refine_diff_density_min -0.6488
_refine_diff_density_rms 0.1667
_refine_ls_d_res_high 0.8410
_refine_ls_d_res_low 15.7732
_refine_ls_extinction_coef 0.015(2)
_refine_ls_extinction_expression Fc^*^=kFc[1+0.001xFc^2^\l^3^/sin(2\q)]^-1/4^
_refine_ls_goodness_of_fit_ref 0.9993
_refine_ls_hydrogen_treatment mixed
_refine_ls_matrix_type full
_refine_ls_number_constraints 39
_refine_ls_number_parameters 522
_refine_ls_number_reflns 6223
_refine_ls_number_restraints 0
_refine_ls_restrained_S_all 0.9993
_refine_ls_R_factor_all 0.1199
_refine_ls_R_factor_gt 0.0870
_refine_ls_shift/su_max 0.0006
_refine_ls_shift/su_mean 0.0001
_refine_ls_structure_factor_coef Fsqd
_refine_ls_weighting_details 'w=1/[\s^2^(Fo^2^)+(0.1104P)^2^] where P=(Fo^2^+2Fc^2^)/3'
_refine_ls_weighting_scheme calc
_refine_ls_wR_factor_gt 0.2108
_refine_ls_wR_factor_ref 0.2494
_reflns_Friedel_coverage 0.0
_reflns_limit_h_max 18
_reflns_limit_h_min -18
_reflns_limit_k_max 12
_reflns_limit_k_min 0
_reflns_limit_l_max 25
_reflns_limit_l_min 0
_reflns_number_gt 4179
_reflns_number_total 6223
_reflns_threshold_expression I>=2u(I)
_cod_data_source_file d4dt02704c2.cif
_cod_data_source_block 2
_cod_depositor_comments 'Adding full bibliography for 7717302--7717308.cif.'
_cod_original_cell_volume 3541.1(12)
_cod_database_code 7717304
_olex2_refinement_description
;
1. Fixed Uiso
 At 1.2 times of:
  All C(H) groups, All C(H,H) groups
 At 1.5 times of:
  All C(H,H,H) groups
2.a Ternary CH refined with riding coordinates:
 C24(H24)
2.b Secondary CH2 refined with riding coordinates:
 C20(H20a,H20b)
2.c Aromatic/amide H refined with riding coordinates:
 C27(H27), C29(H29), C32(H32), C37(H37), C46(H46), C49(H49), C50(H50),
 C53(H53), C54(H54)
2.d Idealised Me refined as rotating group:
 C44(H44a,H44b,H44c), C48(H48a,H48b,H48c), C51(H51a,H51b,H51c), C55(H55a,H55b,
 H55c)
;
_olex2_submission_special_instructions 'No special instructions were received'

loop_
_space_group_symop_id
_space_group_symop_operation_xyz
1 x,y,z
2 -x,y+1/2,-z+1/2
3 -x,-y,-z
4 x,-y-1/2,z-1/2

loop_
_atom_site_label
_atom_site_type_symbol
_atom_site_fract_x
_atom_site_fract_y
_atom_site_fract_z
_atom_site_U_iso_or_equiv
_atom_site_adp_type
_atom_site_occupancy
_atom_site_refinement_flags_posn
Si1 Si 0.24883(8) 0.50790(11) 0.48322(6) 0.0249(4) Uani 1.000000 .
F1 F 0.45219(15) 0.0194(2) 0.66421(12) 0.0294(6) Uani 1.000000 .
F2 F 0.49456(16) 0.4665(2) 0.67063(13) 0.0325(7) Uani 1.000000 .
F3 F 0.27345(16) 0.2819(3) 0.37926(11) 0.0328(7) Uani 1.000000 .
F4 F 0.39089(18) 0.3044(2) 0.30076(11) 0.0355(7) Uani 1.000000 .
F5 F 0.48605(15) 0.1397(3) 0.53833(11) 0.0341(7) Uani 1.000000 .
F6 F 0.1723(2) -0.1587(3) 0.38880(14) 0.0459(8) Uani 1.000000 .
F7 F 0.61036(17) -0.0135(2) 0.71964(13) 0.0368(7) Uani 1.000000 .
F8 F 0.59958(16) 0.1619(3) 0.45864(13) 0.0395(7) Uani 1.000000 .
F9 F 0.30215(17) -0.0236(2) 0.44300(13) 0.0370(7) Uani 1.000000 .
N10 N 0.3329(2) 0.1532(3) 0.58101(15) 0.0162(7) Uani 1.000000 .
F11 F 0.71150(16) 0.1918(3) 0.75052(14) 0.0416(8) Uani 1.000000 .
F12 F 0.55756(18) 0.2524(3) 0.34019(12) 0.0387(7) Uani 1.000000 .
F13 F 0.65101(16) 0.4306(3) 0.72532(13) 0.0375(7) Uani 1.000000 .
N14 N 0.3027(2) 0.2733(3) 0.67653(17) 0.0203(8) Uani 1.000000 .
F15 F 0.10692(16) 0.2708(3) 0.51582(13) 0.0374(7) Uani 1.000000 .
F16 F -0.01922(17) 0.1382(3) 0.45893(15) 0.0478(8) Uani 1.000000 .
F17 F 0.00954(19) -0.0799(3) 0.39573(15) 0.0537(9) Uani 1.000000 .
C18 C 0.4997(3) 0.1255(4) 0.67824(18) 0.0198(9) Uani 1.000000 .
C19 C 0.4652(2) 0.2440(4) 0.66254(18) 0.0184(9) Uani 1.000000 .
C20 C 0.3590(3) 0.3937(4) 0.58090(19) 0.0212(9) Uani 1.000000 .
H20a H 0.4088(3) 0.4068(4) 0.55741(19) 0.0255(11) Uiso 1.000000 R
H20b H 0.3509(3) 0.4708(4) 0.60621(19) 0.0255(11) Uiso 1.000000 R
C21 C 0.3542(3) 0.2541(4) 0.40271(19) 0.0228(10) Uani 1.000000 .
C22 C 0.2133(3) 0.1361(4) 0.48085(18) 0.0210(9) Uani 1.000000 .
C23 C 0.2727(2) 0.0872(4) 0.61683(18) 0.0172(9) Uani 1.000000 .
C24 C 0.2777(3) 0.3651(4) 0.53473(19) 0.0216(9) Uani 1.000000 .
H24 H 0.2310(3) 0.3577(4) 0.56230(19) 0.0259(11) Uiso 1.000000 R
C25 C 0.3721(3) 0.2166(4) 0.46541(18) 0.0203(9) Uani 1.000000 .
C26 C 0.5189(3) 0.1966(4) 0.4397(2) 0.0258(10) Uani 1.000000 .
C27 C 0.2024(3) 0.1053(4) 0.7110(2) 0.0250(10) Uani 1.000000 .
H27 H 0.1905(3) 0.1525(4) 0.7469(2) 0.0301(12) Uiso 1.000000 R
C28 C 0.2560(2) 0.1528(4) 0.66985(18) 0.0181(9) Uani 1.000000 .
C29 C 0.2375(3) -0.0314(4) 0.6042(2) 0.0229(10) Uani 1.000000 .
H29 H 0.2496(3) -0.0780(4) 0.5682(2) 0.0274(11) Uiso 1.000000 R
C30 C 0.6019(3) 0.3302(4) 0.7091(2) 0.0244(10) Uani 1.000000 .
C31 C 0.4570(3) 0.1856(4) 0.48026(18) 0.0227(10) Uani 1.000000 .
C32 C 0.1840(3) -0.0812(4) 0.6453(2) 0.0289(11) Uani 1.000000 .
H32 H 0.1589(3) -0.1625(4) 0.6372(2) 0.0347(13) Uiso 1.000000 R
C33 C 0.4139(3) 0.2666(4) 0.36042(19) 0.0256(10) Uani 1.000000 .
C34 C 0.5804(3) 0.1060(4) 0.70614(19) 0.0224(9) Uani 1.000000 .
C35 C 0.1286(3) 0.1671(4) 0.4832(2) 0.0271(10) Uani 1.000000 .
C36 C 0.4977(3) 0.2393(4) 0.37946(19) 0.0264(10) Uani 1.000000 .
C37 C 0.1667(3) -0.0134(4) 0.6982(2) 0.0295(11) Uani 1.000000 .
H37 H 0.1300(3) -0.0488(4) 0.7258(2) 0.0354(13) Uiso 1.000000 R
C38 C 0.5200(3) 0.3450(4) 0.68030(19) 0.0222(9) Uani 1.000000 .
B39 B 0.3718(3) 0.2708(5) 0.6250(2) 0.0187(10) Uani 1.000000 .
C40 C 0.1568(3) -0.0499(4) 0.4193(2) 0.0315(11) Uani 1.000000 .
C41 C 0.2228(3) 0.0227(4) 0.4476(2) 0.0261(10) Uani 1.000000 .
B42 B 0.2946(3) 0.2194(4) 0.5122(2) 0.0189(10) Uani 1.000000 .
C43 C 0.6323(3) 0.2087(5) 0.7221(2) 0.0257(10) Uani 1.000000 .
C44 C 0.2207(3) 0.6396(4) 0.5368(2) 0.0347(12) Uani 1.000000 .
H44a H 0.1710(12) 0.6147(13) 0.5574(11) 0.0520(17) Uiso 1.000000 GR
H44b H 0.2687(8) 0.656(2) 0.5689(9) 0.0520(17) Uiso 1.000000 GR
H44c H 0.2079(19) 0.7173(9) 0.5122(3) 0.0520(17) Uiso 1.000000 GR
C45 C 0.0753(3) -0.0120(5) 0.4229(2) 0.0371(12) Uani 1.000000 .
C46 C 0.1103(3) 0.3660(4) 0.7810(2) 0.0334(12) Uani 1.000000 .
H46 H 0.1193(3) 0.3426(4) 0.8242(2) 0.0401(14) Uiso 1.000000 R
C47 C 0.0431(3) 0.3124(4) 0.7426(3) 0.0368(12) Uani 1.000000 .
C48 C 0.1527(4) 0.4884(5) 0.4238(3) 0.0482(15) Uani 1.000000 .
H48a H 0.1617(10) 0.417(2) 0.3958(11) 0.072(2) Uiso 1.000000 GR
H48b H 0.1028(6) 0.471(4) 0.4458(3) 0.072(2) Uiso 1.000000 GR
H48c H 0.1436(14) 0.5666(14) 0.3990(12) 0.072(2) Uiso 1.000000 GR
C49 C 0.1649(3) 0.4539(5) 0.7573(2) 0.0333(11) Uani 1.000000 .
H49 H 0.2103(3) 0.4903(5) 0.7841(2) 0.0400(14) Uiso 1.000000 R
C50 C 0.1523(3) 0.4872(5) 0.6945(2) 0.0339(11) Uani 1.000000 .
H50 H 0.1891(3) 0.5472(5) 0.6782(2) 0.0406(14) Uiso 1.000000 R
C51 C 0.3404(3) 0.5662(5) 0.4427(2) 0.0383(12) Uani 1.000000 .
H51a H 0.3906(6) 0.575(3) 0.4735(4) 0.0575(19) Uiso 1.000000 GR
H51b H 0.3521(14) 0.5052(17) 0.4100(11) 0.0575(19) Uiso 1.000000 GR
H51c H 0.3263(9) 0.6492(16) 0.4233(14) 0.0575(19) Uiso 1.000000 GR
C52 C 0.0607(3) 0.0986(5) 0.4551(2) 0.0323(11) Uani 1.000000 .
C53 C 0.0875(3) 0.4348(5) 0.6555(2) 0.0396(13) Uani 1.000000 .
H53 H 0.0797(3) 0.4572(5) 0.6122(2) 0.0475(15) Uiso 1.000000 R
C54 C 0.0327(3) 0.3482(5) 0.6796(3) 0.0430(14) Uani 1.000000 .
H54 H -0.0126(3) 0.3128(5) 0.6523(3) 0.0517(17) Uiso 1.000000 R
C55 C -0.0136(4) 0.2156(5) 0.7678(4) 0.065(2) Uani 1.000000 .
H55a H 0.0073(17) 0.1299(5) 0.760(2) 0.098(3) Uiso 1.000000 GR
H55b H -0.014(2) 0.228(3) 0.8132(5) 0.098(3) Uiso 1.000000 GR
H55c H -0.0713(7) 0.225(3) 0.7468(16) 0.098(3) Uiso 1.000000 GR
H14a H 0.259(3) 0.334(4) 0.667(2) 0.025(12) Uiso 1.000000 .
H10 H 0.375(3) 0.095(5) 0.572(2) 0.031(13) Uiso 1.000000 .
H14b H 0.328(3) 0.287(4) 0.712(2) 0.024(13) Uiso 1.000000 .

loop_
_atom_site_aniso_label
_atom_site_aniso_U_11
_atom_site_aniso_U_22
_atom_site_aniso_U_33
_atom_site_aniso_U_12
_atom_site_aniso_U_13
_atom_site_aniso_U_23
Si1 0.0323(7) 0.0179(7) 0.0232(7) 0.0038(5) -0.0025(5) 0.0031(5)
F1 0.0318(14) 0.0162(13) 0.0375(15) -0.0018(10) -0.0074(12) 0.0006(11)
F2 0.0350(15) 0.0132(13) 0.0451(16) -0.0017(10) -0.0138(12) -0.0011(11)
F3 0.0361(15) 0.0404(16) 0.0199(13) 0.0017(12) -0.0060(11) 0.0075(12)
F4 0.0591(19) 0.0335(16) 0.0132(12) -0.0007(13) 0.0012(12) 0.0038(11)
F5 0.0248(14) 0.0572(19) 0.0205(13) 0.0092(12) 0.0027(11) 0.0088(12)
F6 0.069(2) 0.0213(16) 0.0435(17) -0.0057(13) -0.0121(15) -0.0097(13)
F7 0.0356(16) 0.0236(15) 0.0478(17) 0.0114(11) -0.0117(13) -0.0025(12)
F8 0.0289(15) 0.057(2) 0.0346(15) 0.0102(13) 0.0127(12) 0.0098(13)
F9 0.0379(16) 0.0240(15) 0.0472(17) 0.0057(12) -0.0032(13) -0.0092(13)
N10 0.0224(18) 0.0103(17) 0.0153(17) 0.0013(14) 0.0002(14) 0.0008(14)
F11 0.0233(14) 0.0418(17) 0.0550(18) 0.0082(12) -0.0168(13) -0.0052(14)
F12 0.0552(18) 0.0352(16) 0.0298(15) 0.0037(13) 0.0239(13) 0.0027(12)
F13 0.0289(14) 0.0303(16) 0.0497(17) -0.0073(11) -0.0119(12) -0.0031(13)
N14 0.0197(18) 0.021(2) 0.020(2) 0.0006(16) -0.0014(15) -0.0051(16)
F15 0.0274(14) 0.0394(17) 0.0455(17) -0.0029(12) 0.0040(12) -0.0151(14)
F16 0.0247(15) 0.060(2) 0.058(2) -0.0108(13) -0.0010(13) -0.0058(16)
F17 0.0476(19) 0.048(2) 0.060(2) -0.0249(15) -0.0184(16) -0.0107(16)
C18 0.024(2) 0.020(2) 0.015(2) -0.0036(17) -0.0009(16) -0.0032(17)
C19 0.023(2) 0.018(2) 0.015(2) -0.0025(17) 0.0056(16) -0.0000(16)
C20 0.025(2) 0.014(2) 0.023(2) 0.0005(17) -0.0038(18) 0.0017(17)
C21 0.032(2) 0.017(2) 0.019(2) -0.0007(18) -0.0020(18) -0.0036(17)
C22 0.027(2) 0.018(2) 0.017(2) 0.0014(17) -0.0040(17) 0.0057(17)
C23 0.018(2) 0.016(2) 0.016(2) 0.0033(16) -0.0037(16) 0.0024(16)
C24 0.021(2) 0.023(2) 0.020(2) 0.0015(17) 0.0007(17) 0.0003(18)
C25 0.027(2) 0.016(2) 0.017(2) 0.0009(17) -0.0027(17) -0.0026(17)
C26 0.028(2) 0.027(3) 0.023(2) 0.0047(19) 0.0065(18) 0.0018(19)
C27 0.022(2) 0.029(3) 0.026(2) 0.0056(18) 0.0107(18) 0.0010(19)
C28 0.016(2) 0.017(2) 0.020(2) 0.0045(16) -0.0013(16) -0.0005(17)
C29 0.026(2) 0.021(2) 0.020(2) -0.0004(18) -0.0025(18) 0.0024(18)
C30 0.024(2) 0.024(2) 0.024(2) -0.0027(18) -0.0019(18) 0.0011(19)
C31 0.030(2) 0.025(2) 0.012(2) 0.0033(18) 0.0012(17) 0.0016(17)
C32 0.021(2) 0.024(2) 0.041(3) -0.0051(18) 0.002(2) 0.003(2)
C33 0.045(3) 0.017(2) 0.014(2) -0.0005(19) 0.0005(19) 0.0002(17)
C34 0.028(2) 0.018(2) 0.020(2) 0.0056(18) 0.0006(17) 0.0015(18)
C35 0.030(2) 0.027(3) 0.023(2) -0.0061(19) -0.0019(18) -0.002(2)
C36 0.041(3) 0.021(2) 0.020(2) 0.001(2) 0.017(2) 0.0007(18)
C37 0.021(2) 0.036(3) 0.033(3) -0.0015(19) 0.0083(19) 0.007(2)
C38 0.030(2) 0.017(2) 0.019(2) 0.0021(18) 0.0008(18) -0.0018(18)
B39 0.024(2) 0.018(3) 0.013(2) -0.0011(19) 0.0003(18) -0.0038(19)
C40 0.053(3) 0.018(2) 0.021(2) -0.001(2) -0.005(2) -0.0031(19)
C41 0.031(2) 0.020(2) 0.025(2) -0.0039(18) -0.0045(19) 0.0021(19)
B42 0.028(2) 0.015(2) 0.013(2) -0.0006(19) -0.0005(18) 0.0026(19)
C43 0.017(2) 0.034(3) 0.024(2) 0.0067(18) -0.0051(17) -0.007(2)
C44 0.041(3) 0.020(3) 0.042(3) 0.005(2) 0.001(2) 0.001(2)
C45 0.047(3) 0.030(3) 0.030(3) -0.017(2) -0.010(2) 0.003(2)
C46 0.037(3) 0.028(3) 0.038(3) 0.003(2) 0.015(2) -0.007(2)
C47 0.028(3) 0.020(3) 0.063(4) 0.006(2) 0.010(2) -0.009(2)
C48 0.057(4) 0.045(4) 0.038(3) 0.015(3) -0.015(3) 0.004(3)
C49 0.029(3) 0.028(3) 0.042(3) 0.000(2) 0.005(2) -0.011(2)
C50 0.031(3) 0.030(3) 0.041(3) -0.000(2) 0.006(2) -0.005(2)
C51 0.056(3) 0.026(3) 0.034(3) 0.003(2) 0.011(2) 0.007(2)
C52 0.030(3) 0.035(3) 0.030(3) -0.011(2) -0.002(2) 0.004(2)
C53 0.046(3) 0.036(3) 0.036(3) 0.010(2) -0.001(2) -0.006(2)
C54 0.032(3) 0.028(3) 0.065(4) 0.003(2) -0.012(3) -0.017(3)
C55 0.052(4) 0.030(3) 0.118(6) -0.007(3) 0.027(4) 0.001(4)

loop_
_atom_type_symbol
_atom_type_scat_dispersion_real
_atom_type_scat_dispersion_imag
_atom_type_scat_Cromer_Mann_a1
_atom_type_scat_Cromer_Mann_a2
_atom_type_scat_Cromer_Mann_a3
_atom_type_scat_Cromer_Mann_a4
_atom_type_scat_Cromer_Mann_b1
_atom_type_scat_Cromer_Mann_b2
_atom_type_scat_Cromer_Mann_b3
_atom_type_scat_Cromer_Mann_b4
_atom_type_scat_Cromer_Mann_c
_atom_type_scat_source
_atom_type_scat_dispersion_source
B 0.00156 0.00068 2.05450 1.33260 1.09790 0.70680 23.21850 1.02100 60.34980 0.14030 -0.19320 'International Tables Volume C Table 6.1.1.4 (pp. 500-502)' 'Brennan, Cowan, Rev. Sci. Instrum., 1992, 63, 850'
C 0.00313 0.00162 2.31000 1.02000 1.58860 0.86500 20.84390 10.20750 0.56870 51.65120 0.21560 'International Tables Volume C Table 6.1.1.4 (pp. 500-502)' 'Brennan, Cowan, Rev. Sci. Instrum., 1992, 63, 850'
F 0.01756 0.01033 3.53920 2.64120 1.51700 1.02430 10.28250 4.29440 0.26150 26.14760 0.27760 'International Tables Volume C Table 6.1.1.4 (pp. 500-502)' 'Brennan, Cowan, Rev. Sci. Instrum., 1992, 63, 850'
H 0.00000 0.00000 0.49300 0.32291 0.14019 0.04081 10.51090 26.12570 3.14236 57.79970 0.00304 'International Tables Volume C Table 6.1.1.4 (pp. 500-502)' 'Brennan, Cowan, Rev. Sci. Instrum., 1992, 63, 850'
N 0.00612 0.00332 12.21260 3.13220 2.01250 1.16630 0.00570 9.89330 28.99750 0.58260 -11.52900 'International Tables Volume C Table 6.1.1.4 (pp. 500-502)' 'Brennan, Cowan, Rev. Sci. Instrum., 1992, 63, 850'
Si 0.08275 0.07119 6.29150 3.03530 1.98910 1.54100 2.43860 32.33370 0.67850 81.69370 1.14070 'International Tables Volume C Table 6.1.1.4 (pp. 500-502)' 'Brennan, Cowan, Rev. Sci. Instrum., 1992, 63, 850'

loop_
_geom_angle_atom_site_label_1
_geom_angle_atom_site_label_2
_geom_angle_atom_site_label_3
_geom_angle
_geom_angle_site_symmetry_1
_geom_angle_site_symmetry_3
_geom_angle_publ_flag
C44 Si1 C24 106.7(2) . . ?
C48 Si1 C24 115.7(2) . . ?
C48 Si1 C44 105.2(2) . . ?
C51 Si1 C24 112.2(2) . . ?
C51 Si1 C44 106.8(2) . . ?
C51 Si1 C48 109.6(3) . . ?
B39 N10 C23 106.5(3) . . ?
B42 N10 C23 117.4(3) . . ?
B42 N10 B39 105.6(3) . . ?
H10 N10 C23 108(3) . . ?
H10 N10 B39 112(3) . . ?
H10 N10 B42 107(3) . . ?
B39 N14 C28 106.8(3) . . ?
H14a N14 C28 102(3) . . ?
H14a N14 B39 114(3) . . ?
H14b N14 C28 116(3) . . ?
H14b N14 B39 109(3) . . ?
H14b N14 H14a 110(4) . . ?
C19 C18 F1 119.2(4) . . ?
C34 C18 F1 116.4(4) . . ?
C34 C18 C19 124.5(4) . . ?
C38 C19 C18 113.5(4) . . ?
B39 C19 C18 126.0(4) . . ?
B39 C19 C38 120.5(4) . . ?
H20b C20 H20a 108.8 . . ?
C24 C20 H20a 110.8(2) . . ?
C24 C20 H20b 110.8(2) . . ?
B39 C20 H20a 110.8(2) . . ?
B39 C20 H20b 110.8(2) . . ?
B39 C20 C24 105.0(3) . . ?
C25 C21 F3 120.0(4) . . ?
C33 C21 F3 115.1(4) . . ?
C33 C21 C25 124.9(4) . . ?
C41 C22 C35 112.1(4) . . ?
B42 C22 C35 125.5(4) . . ?
B42 C22 C41 122.4(4) . . ?
C28 C23 N10 113.0(3) . . ?
C29 C23 N10 126.8(4) . . ?
C29 C23 C28 120.2(4) . . ?
C20 C24 Si1 110.2(3) . . ?
H24 C24 Si1 104.88(13) . . ?
H24 C24 C20 104.9(2) . . ?
B42 C24 Si1 127.6(3) . . ?
B42 C24 C20 102.5(3) . . ?
B42 C24 H24 104.9(2) . . ?
C31 C25 C21 112.1(4) . . ?
B42 C25 C21 119.0(4) . . ?
B42 C25 C31 128.9(4) . . ?
C31 C26 F8 120.3(4) . . ?
C36 C26 F8 119.8(4) . . ?
C36 C26 C31 119.9(4) . . ?
C28 C27 H27 121.1(2) . . ?
C37 C27 H27 121.1(3) . . ?
C37 C27 C28 117.7(4) . . ?
C23 C28 N14 111.8(3) . . ?
C27 C28 N14 126.1(4) . . ?
C27 C28 C23 122.1(4) . . ?
H29 C29 C23 120.7(2) . . ?
C32 C29 C23 118.6(4) . . ?
C32 C29 H29 120.7(3) . . ?
C38 C30 F13 121.3(4) . . ?
C43 C30 F13 119.7(4) . . ?
C43 C30 C38 119.0(4) . . ?
C25 C31 F5 120.9(4) . . ?
C26 C31 F5 114.1(4) . . ?
C26 C31 C25 125.1(4) . . ?
H32 C32 C29 119.7(3) . . ?
C37 C32 C29 120.7(4) . . ?
C37 C32 H32 119.7(3) . . ?
C21 C33 F4 120.8(4) . . ?
C36 C33 F4 119.6(4) . . ?
C36 C33 C21 119.6(4) . . ?
C18 C34 F7 121.2(4) . . ?
C43 C34 F7 118.9(4) . . ?
C43 C34 C18 119.8(4) . . ?
C22 C35 F15 120.5(4) . . ?
C52 C35 F15 114.4(4) . . ?
C52 C35 C22 125.1(4) . . ?
C26 C36 F12 120.2(4) . . ?
C33 C36 F12 121.4(4) . . ?
C33 C36 C26 118.4(4) . . ?
C32 C37 C27 120.7(4) . . ?
H37 C37 C27 119.6(3) . . ?
H37 C37 C32 119.6(3) . . ?
C19 C38 F2 120.7(4) . . ?
C30 C38 F2 115.2(4) . . ?
C30 C38 C19 124.1(4) . . ?
N14 B39 N10 99.3(3) . . ?
C19 B39 N10 114.8(3) . . ?
C19 B39 N14 108.1(3) . . ?
C20 B39 N10 104.9(3) . . ?
C20 B39 N14 109.4(3) . . ?
C20 B39 C19 118.6(4) . . ?
C41 C40 F6 120.6(4) . . ?
C45 C40 F6 119.8(4) . . ?
C45 C40 C41 119.5(4) . . ?
C22 C41 F9 119.4(4) . . ?
C40 C41 F9 115.7(4) . . ?
C40 C41 C22 124.8(4) . . ?
C22 B42 N10 109.3(3) . . ?
C24 B42 N10 100.7(3) . . ?
C24 B42 C22 118.2(4) . . ?
C25 B42 N10 107.3(3) . . ?
C25 B42 C22 110.1(3) . . ?
C25 B42 C24 110.3(3) . . ?
C30 C43 F11 120.1(4) . . ?
C34 C43 F11 120.8(4) . . ?
C34 C43 C30 119.1(4) . . ?
H44a C44 Si1 109.5 . . ?
H44b C44 Si1 109.5 . . ?
H44b C44 H44a 109.5 . . ?
H44c C44 Si1 109.5 . . ?
H44c C44 H44a 109.5 . . ?
H44c C44 H44b 109.5 . . ?
C40 C45 F17 121.2(5) . . ?
C52 C45 F17 119.8(5) . . ?
C52 C45 C40 119.0(4) . . ?
C47 C46 H46 119.4(3) . . ?
C49 C46 H46 119.4(3) . . ?
C49 C46 C47 121.2(5) . . ?
C54 C47 C46 117.6(5) . . ?
C55 C47 C46 120.9(6) . . ?
C55 C47 C54 121.4(5) . . ?
H48a C48 Si1 109.5 . . ?
H48b C48 Si1 109.5 . . ?
H48b C48 H48a 109.5 . . ?
H48c C48 Si1 109.5 . . ?
H48c C48 H48a 109.5 . . ?
H48c C48 H48b 109.5 . . ?
H49 C49 C46 120.3(3) . . ?
C50 C49 C46 119.4(5) . . ?
C50 C49 H49 120.3(3) . . ?
H50 C50 C49 119.7(3) . . ?
C53 C50 C49 120.6(5) . . ?
C53 C50 H50 119.7(3) . . ?
H51a C51 Si1 109.5 . . ?
H51b C51 Si1 109.5 . . ?
H51b C51 H51a 109.5 . . ?
H51c C51 Si1 109.5 . . ?
H51c C51 H51a 109.5 . . ?
H51c C51 H51b 109.5 . . ?
C35 C52 F16 120.6(4) . . ?
C45 C52 F16 120.0(4) . . ?
C45 C52 C35 119.4(5) . . ?
H53 C53 C50 120.1(3) . . ?
C54 C53 C50 119.7(5) . . ?
C54 C53 H53 120.1(3) . . ?
C53 C54 C47 121.4(5) . . ?
H54 C54 C47 119.3(3) . . ?
H54 C54 C53 119.3(3) . . ?
H55a C55 C47 109.5 . . ?
H55b C55 C47 109.5 . . ?
H55b C55 H55a 109.5 . . ?
H55c C55 C47 109.5 . . ?
H55c C55 H55a 109.5 . . ?
H55c C55 H55b 109.5 . . ?

loop_
_geom_bond_atom_site_label_1
_geom_bond_atom_site_label_2
_geom_bond_distance
_geom_bond_site_symmetry_2
_geom_bond_publ_flag
Si1 C24 1.887(4) . ?
Si1 C44 1.881(5) . ?
Si1 C48 1.886(5) . ?
Si1 C51 1.874(5) . ?
F1 C18 1.360(5) . ?
F2 C38 1.347(5) . ?
F3 C21 1.356(5) . ?
F4 C33 1.347(5) . ?
F5 C31 1.364(5) . ?
F6 C40 1.352(5) . ?
F7 C34 1.361(5) . ?
F8 C26 1.350(5) . ?
F9 C41 1.363(5) . ?
N10 C23 1.463(5) . ?
N10 B39 1.631(6) . ?
N10 B42 1.679(5) . ?
N10 H10 0.93(5) . ?
F11 C43 1.346(5) . ?
F12 C36 1.342(5) . ?
F13 C30 1.335(5) . ?
N14 C28 1.465(5) . ?
N14 B39 1.638(6) . ?
N14 H14a 0.94(5) . ?
N14 H14b 0.83(5) . ?
F15 C35 1.357(5) . ?
F16 C52 1.346(6) . ?
F17 C45 1.343(5) . ?
C18 C19 1.386(6) . ?
C18 C34 1.367(6) . ?
C19 C38 1.397(6) . ?
C19 B39 1.631(6) . ?
C20 H20a 0.9900 . ?
C20 H20b 0.9900 . ?
C20 C24 1.565(5) . ?
C20 B39 1.599(6) . ?
C21 C25 1.396(6) . ?
C21 C33 1.385(6) . ?
C22 C35 1.389(6) . ?
C22 C41 1.404(6) . ?
C22 B42 1.640(6) . ?
C23 C28 1.377(6) . ?
C23 C29 1.380(6) . ?
C24 H24 1.0000 . ?
C24 B42 1.634(6) . ?
C25 C31 1.389(6) . ?
C25 B42 1.670(6) . ?
C26 C31 1.384(6) . ?
C26 C36 1.371(6) . ?
C27 H27 0.9500 . ?
C27 C28 1.383(6) . ?
C27 C37 1.384(6) . ?
C29 H29 0.9500 . ?
C29 C32 1.391(6) . ?
C30 C38 1.384(6) . ?
C30 C43 1.382(6) . ?
C32 H32 0.9500 . ?
C32 C37 1.388(7) . ?
C33 C36 1.377(6) . ?
C34 C43 1.377(6) . ?
C35 C52 1.377(6) . ?
C37 H37 0.9500 . ?
C40 C41 1.380(6) . ?
C40 C45 1.364(7) . ?
C44 H44a 0.9800 . ?
C44 H44b 0.9800 . ?
C44 H44c 0.9800 . ?
C45 C52 1.383(7) . ?
C46 H46 0.9500 . ?
C46 C47 1.393(7) . ?
C46 C49 1.399(7) . ?
C47 C54 1.390(8) . ?
C47 C55 1.497(8) . ?
C48 H48a 0.9800 . ?
C48 H48b 0.9800 . ?
C48 H48c 0.9800 . ?
C49 H49 0.9500 . ?
C49 C50 1.380(7) . ?
C50 H50 0.9500 . ?
C50 C53 1.366(7) . ?
C51 H51a 0.9800 . ?
C51 H51b 0.9800 . ?
C51 H51c 0.9800 . ?
C53 H53 0.9500 . ?
C53 C54 1.395(8) . ?
C54 H54 0.9500 . ?
C55 H55a 0.9800 . ?
C55 H55b 0.9800 . ?
C55 H55c 0.9800 . ?

loop_
_geom_torsion_atom_site_label_1
_geom_torsion_atom_site_label_2
_geom_torsion_atom_site_label_3
_geom_torsion_atom_site_label_4
_geom_torsion
_geom_torsion_site_symmetry_1
_geom_torsion_site_symmetry_2
_geom_torsion_site_symmetry_3
_geom_torsion_site_symmetry_4
_geom_torsion_publ_flag
Si1 C24 C20 B39 175.5(3) . . . . ?
Si1 C24 B42 N10 170.6(4) . . . . ?
Si1 C24 B42 C22 -70.5(4) . . . . ?
Si1 C24 B42 C25 57.5(4) . . . . ?
F1 C18 C19 C38 179.1(4) . . . . ?
F1 C18 C19 B39 -2.9(5) . . . . ?
F1 C18 C34 F7 -0.9(4) . . . . ?
F1 C18 C34 C43 -179.7(4) . . . . ?
F2 C38 C19 C18 -177.3(4) . . . . ?
F2 C38 C19 B39 4.6(5) . . . . ?
F2 C38 C30 F13 -0.4(4) . . . . ?
F2 C38 C30 C43 178.5(4) . . . . ?
F3 C21 C25 C31 176.9(4) . . . . ?
F3 C21 C25 B42 -5.4(4) . . . . ?
F3 C21 C33 F4 0.2(4) . . . . ?
F3 C21 C33 C36 -179.4(4) . . . . ?
F4 C33 C21 C25 -179.4(4) . . . . ?
F4 C33 C36 F12 1.5(5) . . . . ?
F4 C33 C36 C26 -177.7(4) . . . . ?
F5 C31 C25 C21 -176.2(4) . . . . ?
F5 C31 C25 B42 6.4(5) . . . . ?
F5 C31 C26 F8 0.7(4) . . . . ?
F5 C31 C26 C36 178.7(4) . . . . ?
F6 C40 C41 F9 -0.8(5) . . . . ?
F6 C40 C41 C22 -179.3(4) . . . . ?
F6 C40 C45 F17 -1.0(5) . . . . ?
F6 C40 C45 C52 179.1(4) . . . . ?
F7 C34 C18 C19 -179.3(4) . . . . ?
F7 C34 C43 F11 0.1(4) . . . . ?
F7 C34 C43 C30 -179.3(4) . . . . ?
F8 C26 C31 C25 -179.0(4) . . . . ?
F8 C26 C36 F12 -3.1(5) . . . . ?
F8 C26 C36 C33 176.1(4) . . . . ?
F9 C41 C22 C35 -177.5(4) . . . . ?
F9 C41 C22 B42 2.7(5) . . . . ?
F9 C41 C40 C45 178.5(4) . . . . ?
N10 C23 C28 N14 0.4(4) . . . . ?
N10 C23 C28 C27 -178.3(3) . . . . ?
N10 C23 C29 C32 177.3(4) . . . . ?
N10 B39 N14 C28 15.3(3) . . . . ?
N10 B39 C19 C18 -23.9(4) . . . . ?
N10 B39 C19 C38 154.0(3) . . . . ?
N10 B39 C20 C24 30.0(3) . . . . ?
N10 B42 C22 C35 99.9(4) . . . . ?
N10 B42 C22 C41 -80.3(4) . . . . ?
N10 B42 C24 C20 42.5(3) . . . . ?
N10 B42 C25 C21 173.3(3) . . . . ?
N10 B42 C25 C31 -9.4(4) . . . . ?
F11 C43 C30 F13 -0.5(5) . . . . ?
F11 C43 C30 C38 -179.5(4) . . . . ?
F11 C43 C34 C18 178.9(4) . . . . ?
F12 C36 C26 C31 178.8(4) . . . . ?
F12 C36 C33 C21 -178.8(4) . . . . ?
F13 C30 C38 C19 -179.6(4) . . . . ?
F13 C30 C43 C34 178.8(4) . . . . ?
N14 C28 C23 C29 177.0(3) . . . . ?
N14 C28 C27 C37 -177.2(4) . . . . ?
N14 B39 C19 C18 85.9(4) . . . . ?
N14 B39 C19 C38 -96.3(4) . . . . ?
N14 B39 C20 C24 -75.7(3) . . . . ?
F15 C35 C22 C41 177.2(4) . . . . ?
F15 C35 C22 B42 -3.1(5) . . . . ?
F15 C35 C52 F16 2.5(4) . . . . ?
F15 C35 C52 C45 -177.3(4) . . . . ?
F16 C52 C35 C22 -178.4(4) . . . . ?
F16 C52 C45 F17 -0.3(5) . . . . ?
F16 C52 C45 C40 179.6(4) . . . . ?
F17 C45 C40 C41 179.6(4) . . . . ?
F17 C45 C52 C35 179.5(4) . . . . ?
C18 C19 C38 C30 1.9(4) . . . . ?
C18 C19 B39 C20 -148.9(4) . . . . ?
C18 C34 C43 C30 -0.5(5) . . . . ?
C19 C38 C30 C43 -0.7(5) . . . . ?
C19 B39 C20 C24 159.7(4) . . . . ?
C20 C24 B42 C22 161.4(3) . . . . ?
C20 C24 B42 C25 -70.6(3) . . . . ?
C21 C25 C31 C26 3.5(5) . . . . ?
C21 C25 B42 C22 54.5(4) . . . . ?
C21 C25 B42 C24 -77.8(4) . . . . ?
C21 C33 C36 C26 2.0(5) . . . . ?
C22 C35 C52 C45 1.7(5) . . . . ?
C22 C41 C40 C45 0.1(5) . . . . ?
C22 B42 C25 C31 -128.3(4) . . . . ?
C23 C28 C27 C37 1.4(5) . . . . ?
C23 C29 C32 C37 -0.4(5) . . . . ?
C24 B42 C25 C31 99.4(4) . . . . ?
C25 C31 C26 C36 -0.9(5) . . . . ?
C27 C37 C32 C29 0.1(5) . . . . ?
C35 C52 C45 C40 -0.5(5) . . . . ?
C46 C47 C54 C53 -0.1(5) . . . . ?
C46 C49 C50 C53 -0.3(5) . . . . ?
C47 C54 C53 C50 -0.7(6) . . . . ?
C49 C50 C53 C54 0.9(5) . . . . ?
